data_4125983
loop_
_publ_author_name
'Wang, Xiaoming'
'Gensch, Tobias'
'Lerchen, Andreas'
'Daniliuc, Constantin G.'
'Glorius, Frank'

_publ_section_title
;
 Cp*Rh(III)/Bicyclic Olefin Cocatalyzed C-H Bond Amidation by
 Intramolecular Amide Transfer.
;
_journal_issue 18
_journal_name_full 'Journal of the American Chemical Society'
_journal_page_first 6506
_journal_page_last 6512
_journal_paper_doi 10.1021/jacs.7b02725
_journal_volume 139
_journal_year 2017
_chemical_absolute_configuration ad
_chemical_formula_sum 'C17 H24 N2 O6'
_chemical_formula_weight 352.38
_space_group_crystal_system orthorhombic
_space_group_IT_number 18
_space_group_name_Hall 'P 2 2ab'
_space_group_name_H-M_alt 'P 21 21 2'
_symmetry_space_group_name_Hall 'P 2 2ab'
_symmetry_space_group_name_H-M 'P 21 21 2'
_atom_sites_solution_hydrogens mixed
_cell_angle_alpha 90
_cell_angle_beta 90
_cell_angle_gamma 90
_cell_formula_units_Z 4
_cell_length_a 13.7749(14)
_cell_length_b 21.091(2)
_cell_length_c 7.3456(7)
_cell_measurement_reflns_used 1863
_cell_measurement_temperature 100.(2)
_cell_measurement_theta_max 65.6260
_cell_measurement_theta_min 3.8328
_cell_volume 2134.1(4)
_computing_cell_refinement 'SAINT V8.34A (Bruker AXS Inc., 2013)'
_computing_data_collection 'APEX2 v.2014.1--1 (Bruker AXS Inc., 2014)'
_computing_data_reduction 'SAINT V8.34A (Bruker AXS Inc., 2013)'
_computing_molecular_graphics 'APEX2 v.2014.1--1 (Bruker AXS Inc., 2014)'
_computing_publication_material 'APEX2 v.2014.1--1 (Bruker AXS Inc., 2014)'
_computing_structure_refinement 'SHELXL-2014/7 (Sheldrick, 2014)'
_computing_structure_solution 'SHELXL--2014 (Sheldrick, 2014)'
_diffrn_ambient_temperature 100.(2)
_diffrn_detector_area_resol_mean 8.3333
_diffrn_measured_fraction_theta_full 0.996
_diffrn_measured_fraction_theta_max 0.996
_diffrn_measurement_device_type 'KappaCCD APEXII'
_diffrn_measurement_method 'phi / omega scans'
_diffrn_radiation_monochromator graphite
_diffrn_radiation_type CuK\a
_diffrn_radiation_wavelength 1.54178
_diffrn_reflns_av_R_equivalents 0.1214
_diffrn_reflns_av_unetI/netI 0.1174
_diffrn_reflns_limit_h_max 14
_diffrn_reflns_limit_h_min -16
_diffrn_reflns_limit_k_max 24
_diffrn_reflns_limit_k_min -25
_diffrn_reflns_limit_l_max 8
_diffrn_reflns_limit_l_min -8
_diffrn_reflns_number 19509
_diffrn_reflns_theta_full 66.75
_diffrn_reflns_theta_max 66.75
_diffrn_reflns_theta_min 4.19
_diffrn_source 'fine-focus sealed tube'
_diffrn_source_type 'fine-focus sealed tube'
_exptl_absorpt_coefficient_mu 0.696
_exptl_absorpt_correction_T_max 0.97
_exptl_absorpt_correction_T_min 0.81
_exptl_absorpt_correction_type multi-scan
_exptl_absorpt_process_details
;
Bruker AXS (2014). SADABS, Version 2014/2, Bruker AXS Inc., Madison, Wisconsin,
USA.
;
_exptl_crystal_colour colourless
_exptl_crystal_density_diffrn 1.097
_exptl_crystal_density_method 'not measured'
_exptl_crystal_description needle
_exptl_crystal_F_000 752
_exptl_crystal_size_max 0.240
_exptl_crystal_size_mid 0.040
_exptl_crystal_size_min 0.040
_refine_diff_density_max 0.212
_refine_diff_density_min -0.217
_refine_ls_abs_structure_details
;

Flack x determined using 957 quotients [(I+)-(I-)]/[(I+)+(I-)]
(Parsons, Flack and Wagner, Acta Cryst. B69 (2013) 249-259).
;
_refine_ls_abs_structure_Flack 0.2(3)
_refine_ls_extinction_coef 0.0040(7)
_refine_ls_extinction_method 'SHELXL-2014/7 (Sheldrick 2014'
_refine_ls_goodness_of_fit_ref 1.043
_refine_ls_hydrogen_treatment mixed
_refine_ls_matrix_type full
_refine_ls_number_parameters 275
_refine_ls_number_reflns 3762
_refine_ls_number_restraints 77
_refine_ls_restrained_S_all 1.045
_refine_ls_R_factor_all 0.0789
_refine_ls_R_factor_gt 0.0521
_refine_ls_shift/su_max 0.000
_refine_ls_shift/su_mean 0.000
_refine_ls_structure_factor_coef Fsqd
_refine_ls_weighting_details 'w=1/[\s^2^(Fo^2^)+0.2318P] where P=(Fo^2^+2Fc^2^)/3'
_refine_ls_weighting_scheme calc
_refine_ls_wR_factor_gt 0.1197
_refine_ls_wR_factor_ref 0.1359
_reflns_number_gt 2805
_reflns_number_total 3762
_reflns_threshold_expression 'I > 2\s(I)'
_cod_data_source_file ja7b02725_si_002.cif
_cod_data_source_block glo8705
_cod_depositor_comments 'Adding full bibliography for 4125983--4125985.cif.'
_cod_database_code 4125983

loop_
_space_group_symop_operation_xyz
'x, y, z'
'-x, -y, z'
'-x+1/2, y+1/2, -z'
'x+1/2, -y+1/2, -z'

loop_
_atom_site_type_symbol
_atom_site_label
_atom_site_fract_x
_atom_site_fract_y
_atom_site_fract_z
_atom_site_U_iso_or_equiv
_atom_site_adp_type
_atom_site_calc_flag
_atom_site_refinement_flags_adp
_atom_site_refinement_flags_occupancy
_atom_site_refinement_flags_posn
_atom_site_occupancy
_atom_site_disorder_assembly
_atom_site_disorder_group
N N1 0.3921(3) 0.16344(16) 0.4153(5) 0.0284(8) Uani d . . D 1.0 . .
H H1 0.369(4) 0.135(2) 0.494(7) 0.065(18) Uiso d . . D 1.0 . .
N N2 0.6452(3) 0.45925(16) 0.3160(5) 0.0297(8) Uani d . . D 1.0 . .
H H2 0.602(5) 0.479(4) 0.248(10) 0.11(3) Uiso d . . D 1.0 . .
O O1 0.4146(2) 0.16197(13) 0.7745(4) 0.0318(7) Uani d . . . 1.0 . .
H H1A 0.432(5) 0.167(3) 0.908(10) 0.069(18) Uiso d . . . 1.0 . .
O O2 0.4402(3) 0.18224(14) 0.1256(4) 0.0429(9) Uani d . . . 1.0 . .
O O3 0.6528(3) 0.35695(16) 0.0640(4) 0.0487(9) Uani d . . . 1.0 . .
O O4 0.6870(2) 0.29375(14) 0.3012(5) 0.0372(8) Uani d . . . 1.0 . .
O O5 0.8013(2) 0.45571(14) 0.4125(5) 0.0400(8) Uani d . . . 1.0 . .
O O6 0.7347(2) 0.54542(13) 0.2900(5) 0.0350(8) Uani d . . . 1.0 . .
C C1 0.4407(3) 0.21701(18) 0.6879(6) 0.0268(9) Uani d . . . 1.0 . .
C C2 0.4277(3) 0.21893(18) 0.4999(6) 0.0266(10) Uani d . . . 1.0 . .
C C3 0.4501(3) 0.27492(18) 0.4074(6) 0.0267(9) Uani d . . . 1.0 . .
H H3 0.4397 0.2771 0.2797 0.032 Uiso calc U . R 1.0 . .
C C4 0.4870(3) 0.32725(19) 0.4971(6) 0.0271(10) Uani d . . . 1.0 . .
C C5 0.5025(4) 0.3235(2) 0.6848(6) 0.0341(11) Uani d . . . 1.0 . .
H H5 0.5291 0.3587 0.7484 0.041 Uiso calc U . R 1.0 . .
C C6 0.4792(4) 0.2684(2) 0.7783(6) 0.0343(11) Uani d . . . 1.0 . .
H H6 0.4898 0.2662 0.9059 0.041 Uiso calc U . R 1.0 . .
C C7 0.4003(3) 0.1471(2) 0.2393(6) 0.0314(10) Uani d . . . 1.0 . .
C C8 0.3619(5) 0.0841(2) 0.1830(7) 0.0470(13) Uani d . . . 1.0 . .
H H8A 0.3093 0.09 0.0947 0.07 Uiso calc U . R 1.0 . .
H H8B 0.337 0.0616 0.29 0.07 Uiso calc U . R 1.0 . .
H H8C 0.4141 0.0592 0.1271 0.07 Uiso calc U . R 1.0 . .
C C9 0.5139(3) 0.38737(19) 0.3983(6) 0.0304(10) Uani d . . . 1.0 . .
H H9A 0.49 0.4242 0.4689 0.037 Uiso calc U . R 1.0 . .
H H9B 0.481 0.3879 0.2784 0.037 Uiso calc U . R 1.0 . .
C C10 0.6244(3) 0.39451(18) 0.3687(6) 0.0274(10) Uani d . . . 1.0 . .
H H10 0.6588 0.3848 0.4853 0.033 Uiso calc U . R 1.0 . .
C C11 0.6565(3) 0.34775(19) 0.2245(6) 0.0310(10) Uani d . . . 1.0 . .
C C12 0.7077(4) 0.2423(2) 0.1753(8) 0.0458(13) Uani d . . . 1.0 . .
H H12A 0.6469 0.2269 0.122 0.069 Uiso calc U . R 1.0 . .
H H12B 0.7397 0.2076 0.2407 0.069 Uiso calc U . R 1.0 . .
H H12C 0.7505 0.2576 0.0783 0.069 Uiso calc U . R 1.0 . .
C C13 0.7340(4) 0.4842(2) 0.3440(6) 0.0299(10) Uani d . . . 1.0 . .
C C14 0.8251(4) 0.5828(2) 0.2984(8) 0.0446(13) Uani d . . D 1.0 . .
C C15 0.9130(19) 0.5511(10) 0.219(5) 0.046(6) Uani d U P D 0.35(4) A 1
H H15A 0.8995 0.5389 0.0924 0.069 Uiso calc U P R 0.35(4) A 1
H H15B 0.9287 0.5132 0.29 0.069 Uiso calc U P R 0.35(4) A 1
H H15C 0.968 0.5805 0.2216 0.069 Uiso calc U P R 0.35(4) A 1
C C16 0.800(3) 0.6452(13) 0.208(5) 0.045(8) Uani d U P D 0.35(4) A 1
H H16A 0.7743 0.6372 0.0862 0.068 Uiso calc U P R 0.35(4) A 1
H H16B 0.8592 0.6712 0.1984 0.068 Uiso calc U P R 0.35(4) A 1
H H16C 0.7519 0.6677 0.2812 0.068 Uiso calc U P R 0.35(4) A 1
C C17 0.842(3) 0.5928(16) 0.505(2) 0.059(9) Uani d U P D 0.35(4) A 1
H H17A 0.7806 0.6037 0.564 0.089 Uiso calc U P R 0.35(4) A 1
H H17B 0.8888 0.6273 0.5233 0.089 Uiso calc U P R 0.35(4) A 1
H H17C 0.8678 0.5537 0.5587 0.089 Uiso calc U P R 0.35(4) A 1
C C15A 0.8896(12) 0.5580(8) 0.142(3) 0.052(4) Uani d U P D 0.65(4) A 2
H H15D 0.9107 0.5147 0.1696 0.078 Uiso calc U P R 0.65(4) A 2
H H15E 0.9467 0.5854 0.1292 0.078 Uiso calc U P R 0.65(4) A 2
H H15F 0.8526 0.5582 0.0282 0.078 Uiso calc U P R 0.65(4) A 2
C C16A 0.7861(17) 0.6495(8) 0.255(3) 0.046(4) Uani d U P D 0.65(4) A 2
H H16D 0.7546 0.6491 0.1351 0.07 Uiso calc U P R 0.65(4) A 2
H H16E 0.8399 0.6798 0.2538 0.07 Uiso calc U P R 0.65(4) A 2
H H16F 0.7387 0.662 0.3477 0.07 Uiso calc U P R 0.65(4) A 2
C C17A 0.8728(16) 0.5831(9) 0.481(2) 0.055(4) Uani d U P D 0.65(4) A 2
H H17D 0.8233 0.5875 0.576 0.083 Uiso calc U P R 0.65(4) A 2
H H17E 0.9183 0.6187 0.4883 0.083 Uiso calc U P R 0.65(4) A 2
H H17F 0.908 0.5432 0.4987 0.083 Uiso calc U P R 0.65(4) A 2

loop_
_atom_site_aniso_label
_atom_site_aniso_U_11
_atom_site_aniso_U_22
_atom_site_aniso_U_33
_atom_site_aniso_U_12
_atom_site_aniso_U_13
_atom_site_aniso_U_23
N1 0.030(2) 0.0282(17) 0.0273(18) -0.0057(15) 0.0039(17) 0.0035(15)
N2 0.032(2) 0.0248(16) 0.0319(18) -0.0064(16) -0.0025(17) 0.0049(15)
O1 0.044(2) 0.0279(14) 0.0237(16) -0.0039(12) 0.0025(13) 0.0037(11)
O2 0.067(3) 0.0390(17) 0.0224(16) -0.0172(16) 0.0031(16) -0.0004(13)
O3 0.062(3) 0.0533(19) 0.0310(19) 0.0061(17) -0.0020(16) -0.0050(15)
O4 0.037(2) 0.0310(15) 0.0433(17) 0.0013(13) 0.0060(15) -0.0018(14)
O5 0.0278(19) 0.0325(15) 0.060(2) 0.0014(14) -0.0104(17) 0.0042(16)
O6 0.0265(18) 0.0290(15) 0.0495(18) -0.0031(12) -0.0044(14) 0.0081(14)
C1 0.027(3) 0.025(2) 0.029(2) -0.0003(17) 0.0036(19) 0.0010(16)
C2 0.023(3) 0.030(2) 0.027(2) 0.0022(17) 0.0040(19) -0.0001(17)
C3 0.028(3) 0.0286(19) 0.0240(19) 0.0006(17) 0.002(2) 0.0032(17)
C4 0.026(3) 0.029(2) 0.026(2) -0.0002(17) 0.0026(19) 0.0010(18)
C5 0.041(3) 0.029(2) 0.032(2) -0.0042(19) 0.004(2) -0.0019(18)
C6 0.043(3) 0.036(2) 0.024(2) -0.0016(19) -0.003(2) 0.0006(19)
C7 0.035(3) 0.035(2) 0.024(2) -0.0060(19) -0.0017(19) -0.0011(18)
C8 0.063(4) 0.043(3) 0.035(2) -0.018(2) -0.003(3) -0.001(2)
C9 0.032(3) 0.028(2) 0.031(2) -0.0017(18) 0.000(2) 0.0030(19)
C10 0.027(3) 0.0263(19) 0.029(2) -0.0030(17) -0.0029(17) -0.0001(16)
C11 0.031(3) 0.032(2) 0.030(2) -0.0022(18) -0.0001(19) -0.0004(18)
C12 0.046(3) 0.031(2) 0.061(3) 0.005(2) 0.007(3) -0.017(2)
C13 0.033(3) 0.025(2) 0.032(2) -0.0047(19) 0.003(2) 0.0005(17)
C14 0.026(3) 0.027(2) 0.080(4) -0.0080(19) 0.001(3) 0.003(2)
C15 0.030(10) 0.044(8) 0.063(14) 0.005(7) 0.002(9) 0.008(9)
C16 0.037(14) 0.035(10) 0.063(14) -0.008(8) 0.006(11) 0.012(9)
C17 0.038(15) 0.039(12) 0.101(14) -0.023(10) -0.013(10) -0.003(9)
C15A 0.033(6) 0.053(6) 0.070(9) -0.006(5) 0.006(6) -0.003(6)
C16A 0.034(7) 0.038(6) 0.067(9) -0.006(4) 0.011(6) 0.009(5)
C17A 0.035(9) 0.047(6) 0.084(8) -0.001(6) -0.014(6) -0.002(5)

loop_
_atom_type_symbol
_atom_type_description
_atom_type_scat_dispersion_real
_atom_type_scat_dispersion_imag
_atom_type_scat_source
C C 0.0181 0.0091 'International Tables Vol C Tables 4.2.6.8 and 6.1.1.4'
H H 0.0000 0.0000 'International Tables Vol C Tables 4.2.6.8 and 6.1.1.4'
N N 0.0311 0.0180 'International Tables Vol C Tables 4.2.6.8 and 6.1.1.4'
O O 0.0492 0.0322 'International Tables Vol C Tables 4.2.6.8 and 6.1.1.4'

loop_
_geom_angle_atom_site_label_1
_geom_angle_atom_site_label_2
_geom_angle_atom_site_label_3
_geom_angle
C7 N1 C2 127.4(4)
C7 N1 H1 119.(4)
C2 N1 H1 113.(4)
C13 N2 C10 120.5(4)
C13 N2 H2 121.(6)
C10 N2 H2 118.(6)
C1 O1 H1A 107.(3)
C11 O4 C12 115.4(4)
C13 O6 C14 120.3(3)
O1 C1 C6 122.9(4)
O1 C1 C2 116.8(4)
C6 C1 C2 120.3(4)
C1 C2 C3 118.6(4)
C1 C2 N1 117.2(4)
C3 C2 N1 124.3(4)
C4 C3 C2 121.7(4)
C4 C3 H3 119.2
C2 C3 H3 119.2
C3 C4 C5 118.8(4)
C3 C4 C9 122.2(4)
C5 C4 C9 119.0(4)
C6 C5 C4 120.0(4)
C6 C5 H5 120.0
C4 C5 H5 120.0
C1 C6 C5 120.6(4)
C1 C6 H6 119.7
C5 C6 H6 119.7
O2 C7 N1 122.0(4)
O2 C7 C8 120.2(4)
N1 C7 C8 117.9(4)
C7 C8 H8A 109.5
C7 C8 H8B 109.5
H8A C8 H8B 109.5
C7 C8 H8C 109.5
H8A C8 H8C 109.5
H8B C8 H8C 109.5
C4 C9 C10 113.1(4)
C4 C9 H9A 109.0
C10 C9 H9A 109.0
C4 C9 H9B 109.0
C10 C9 H9B 109.0
H9A C9 H9B 107.8
N2 C10 C11 111.6(3)
N2 C10 C9 109.0(3)
C11 C10 C9 108.8(4)
N2 C10 H10 109.1
C11 C10 H10 109.1
C9 C10 H10 109.1
O3 C11 O4 124.5(4)
O3 C11 C10 124.9(4)
O4 C11 C10 110.6(4)
O4 C12 H12A 109.5
O4 C12 H12B 109.5
H12A C12 H12B 109.5
O4 C12 H12C 109.5
H12A C12 H12C 109.5
H12B C12 H12C 109.5
O5 C13 N2 124.3(4)
O5 C13 O6 126.2(4)
N2 C13 O6 109.5(4)
O6 C14 C17A 114.3(9)
O6 C14 C15 115.2(12)
O6 C14 C16 104.9(18)
C15 C14 C16 113.4(13)
O6 C14 C16A 100.6(10)
C17A C14 C16A 109.7(10)
O6 C14 C15A 105.9(6)
C17A C14 C15A 114.6(8)
C16A C14 C15A 110.9(9)
O6 C14 C17 104.0(13)
C15 C14 C17 108.7(11)
C16 C14 C17 110.2(13)
C14 C15 H15A 109.5
C14 C15 H15B 109.5
H15A C15 H15B 109.5
C14 C15 H15C 109.5
H15A C15 H15C 109.5
H15B C15 H15C 109.5
C14 C16 H16A 109.5
C14 C16 H16B 109.5
H16A C16 H16B 109.5
C14 C16 H16C 109.5
H16A C16 H16C 109.5
H16B C16 H16C 109.5
C14 C17 H17A 109.5
C14 C17 H17B 109.5
H17A C17 H17B 109.5
C14 C17 H17C 109.5
H17A C17 H17C 109.5
H17B C17 H17C 109.5
C14 C15A H15D 109.5
C14 C15A H15E 109.5
H15D C15A H15E 109.5
C14 C15A H15F 109.5
H15D C15A H15F 109.5
H15E C15A H15F 109.5
C14 C16A H16D 109.5
C14 C16A H16E 109.5
H16D C16A H16E 109.5
C14 C16A H16F 109.5
H16D C16A H16F 109.5
H16E C16A H16F 109.5
C14 C17A H17D 109.5
C14 C17A H17E 109.5
H17D C17A H17E 109.5
C14 C17A H17F 109.5
H17D C17A H17F 109.5
H17E C17A H17F 109.5

loop_
_geom_bond_atom_site_label_1
_geom_bond_atom_site_label_2
_geom_bond_distance
N1 C7 1.343(6)
N1 C2 1.413(5)
N1 H1 0.88(3)
N2 C13 1.347(6)
N2 C10 1.448(5)
N2 H2 0.89(3)
O1 C1 1.372(5)
O1 H1A 1.02(7)
O2 C7 1.245(5)
O3 C11 1.196(6)
O4 C11 1.339(5)
O4 C12 1.454(6)
O5 C13 1.214(6)
O6 C13 1.351(5)
O6 C14 1.476(6)
C1 C6 1.378(6)
C1 C2 1.393(6)
C2 C3 1.397(6)
C3 C4 1.382(6)
C3 H3 0.95
C4 C5 1.398(6)
C4 C9 1.507(6)
C5 C6 1.388(6)
C5 H5 0.95
C6 H6 0.95
C7 C8 1.488(6)
C8 H8A 0.98
C8 H8B 0.98
C8 H8C 0.98
C9 C10 1.545(7)
C9 H9A 0.99
C9 H9B 0.99
C10 C11 1.514(6)
C10 H10 1.0
C12 H12A 0.98
C12 H12B 0.98
C12 H12C 0.98
C14 C17A 1.494(12)
C14 C15 1.502(15)
C14 C16 1.513(16)
C14 C16A 1.539(11)
C14 C15A 1.544(11)
C14 C17 1.551(16)
C15 H15A 0.98
C15 H15B 0.98
C15 H15C 0.98
C16 H16A 0.98
C16 H16B 0.98
C16 H16C 0.98
C17 H17A 0.98
C17 H17B 0.98
C17 H17C 0.98
C15A H15D 0.98
C15A H15E 0.98
C15A H15F 0.98
C16A H16D 0.98
C16A H16E 0.98
C16A H16F 0.98
C17A H17D 0.98
C17A H17E 0.98
C17A H17F 0.98

loop_
_geom_hbond_atom_site_label_D
_geom_hbond_atom_site_label_H
_geom_hbond_atom_site_label_A
_geom_hbond_site_symmetry_A
_geom_hbond_distance_DH
_geom_hbond_distance_HA
_geom_hbond_distance_DA
_geom_hbond_angle_DHA
N1 H1 O5 4_456 0.88(3) 2.25(3) 3.079(5) 157.(6)
O1 H1A O2 1_556 1.02(7) 1.63(7) 2.638(4) 169.(6)

loop_
_geom_torsion_atom_site_label_1
_geom_torsion_atom_site_label_2
_geom_torsion_atom_site_label_3
_geom_torsion_atom_site_label_4
_geom_torsion
O1 C1 C2 C3 177.7(4)
C6 C1 C2 C3 -3.0(7)
O1 C1 C2 N1 -2.2(6)
C6 C1 C2 N1 177.1(4)
C7 N1 C2 C1 -158.8(4)
C7 N1 C2 C3 21.3(7)
C1 C2 C3 C4 1.7(7)
N1 C2 C3 C4 -178.3(4)
C2 C3 C4 C5 0.4(7)
C2 C3 C4 C9 178.4(4)
C3 C4 C5 C6 -1.3(7)
C9 C4 C5 C6 -179.4(4)
O1 C1 C6 C5 -178.7(4)
C2 C1 C6 C5 2.1(7)
C4 C5 C6 C1 0.1(8)
C2 N1 C7 O2 -2.0(7)
C2 N1 C7 C8 176.5(5)
C3 C4 C9 C10 -102.2(5)
C5 C4 C9 C10 75.8(5)
C13 N2 C10 C11 -83.5(5)
C13 N2 C10 C9 156.3(4)
C4 C9 C10 N2 -165.8(3)
C4 C9 C10 C11 72.2(4)
C12 O4 C11 O3 -5.9(7)
C12 O4 C11 C10 172.3(4)
N2 C10 C11 O3 -35.6(6)
C9 C10 C11 O3 84.7(5)
N2 C10 C11 O4 146.2(4)
C9 C10 C11 O4 -93.5(4)
C10 N2 C13 O5 0.2(7)
C10 N2 C13 O6 -177.8(4)
C14 O6 C13 O5 4.9(7)
C14 O6 C13 N2 -177.1(4)
C13 O6 C14 C17A -53.8(10)
C13 O6 C14 C15 48.2(17)
C13 O6 C14 C16 173.7(15)
C13 O6 C14 C16A -171.3(10)
C13 O6 C14 C15A 73.2(11)
C13 O6 C14 C17 -70.6(16)
